data_2016045
loop_
_publ_author_name
'Escobar, Carlos A.'
'Donoso-Tauda, Oscar'
'Araya-Maturana, Ramiro'
'Vega, Andr\'es'

_publ_section_title
;
 4-(2-Hydroxyphenyl)-2-phenyl-2,3-dihydro-1<i>H</i>-1,5-benzodiazepine
 and the 2-(2,3-dimethoxyphenyl)-, 2-(3,4-dimethoxyphenyl)- and
 2-(2,5-dimethoxyphenyl)-substituted derivatives
;
_journal_coeditor_code GG3095
_journal_issue 7
_journal_name_full 'Acta Crystallographica Section C'
_journal_page_first o426
_journal_page_last o430
_journal_paper_doi 10.1107/S0108270107024420
_journal_volume 63
_journal_year 2007
_chemical_formula_iupac 'C23 H22 N2 O3'
_chemical_formula_moiety 'C23 H22 N2 O3'
_chemical_formula_sum 'C23 H22 N2 O3'
_chemical_formula_weight 374.43
_chemical_melting_point 439
_chemical_name_systematic
;
2-(3,4-dimethoxyphenyl)-4-(2-hydroxyphenyl)-2,3-dihydro-1<i>H</i>-1,5-
benzodiazepine
;
_space_group_IT_number 14
_symmetry_cell_setting monoclinic
_symmetry_space_group_name_Hall '-P 2yn'
_symmetry_space_group_name_H-M 'P 1 21/n 1'
_atom_sites_solution_hydrogens geom
_atom_sites_solution_primary direct
_atom_sites_solution_secondary difmap
_audit_creation_method SHELXL-97
_cell_angle_alpha 90.00
_cell_angle_beta 99.520(3)
_cell_angle_gamma 90.00
_cell_formula_units_Z 4
_cell_length_a 5.5372(8)
_cell_length_b 23.144(3)
_cell_length_c 15.131(2)
_cell_measurement_reflns_used 590
_cell_measurement_temperature 300(2)
_cell_measurement_theta_max 20.59
_cell_measurement_theta_min 2.17
_cell_volume 1912.4(4)
_computing_cell_refinement 'SAINT-NT (Bruker, 1999)'
_computing_data_collection 'SMART-NT (Bruker, 2001)'
_computing_data_reduction SAINT-NT
_computing_molecular_graphics SHELXTL-NT
_computing_publication_material SHELXTL-NT)
_computing_structure_refinement SHELXTL-NT
_computing_structure_solution 'SHELXTL-NT (Bruker, 1999 or??2000)'
_diffrn_ambient_temperature 300(2)
_diffrn_measured_fraction_theta_full 0.995
_diffrn_measured_fraction_theta_max 0.995
_diffrn_measurement_device_type 'Siemens SMART CCD area-detector'
_diffrn_measurement_method '\f and \w scans'
_diffrn_radiation_monochromator graphite
_diffrn_radiation_source 'fine-focus sealed tube'
_diffrn_radiation_type MoK\a
_diffrn_radiation_wavelength 0.71073
_diffrn_reflns_av_R_equivalents 0.1046
_diffrn_reflns_av_sigmaI/netI 0.0976
_diffrn_reflns_limit_h_max 6
_diffrn_reflns_limit_h_min -6
_diffrn_reflns_limit_k_max 27
_diffrn_reflns_limit_k_min -27
_diffrn_reflns_limit_l_max 18
_diffrn_reflns_limit_l_min -17
_diffrn_reflns_number 11881
_diffrn_reflns_theta_full 25.10
_diffrn_reflns_theta_max 25.10
_diffrn_reflns_theta_min 1.62
_diffrn_standards_decay_% 0
_diffrn_standards_number 0
_exptl_absorpt_coefficient_mu 0.087
_exptl_absorpt_correction_T_max 0.995
_exptl_absorpt_correction_T_min 0.969
_exptl_absorpt_correction_type refdelf
_exptl_absorpt_process_details '(SADABS in SAINT-NT; Bruker, 1999)'
_exptl_crystal_colour yellow
_exptl_crystal_density_diffrn 1.300
_exptl_crystal_density_method 'not measured'
_exptl_crystal_description paralellepiped
_exptl_crystal_F_000 792
_exptl_crystal_size_max 0.37
_exptl_crystal_size_mid 0.07
_exptl_crystal_size_min 0.06
_refine_diff_density_max 0.15
_refine_diff_density_min -0.16
_refine_ls_extinction_method none
_refine_ls_goodness_of_fit_ref 1.044
_refine_ls_hydrogen_treatment mixed
_refine_ls_matrix_type full
_refine_ls_number_parameters 259
_refine_ls_number_reflns 3400
_refine_ls_number_restraints 0
_refine_ls_restrained_S_all 1.044
_refine_ls_R_factor_all 0.1795
_refine_ls_R_factor_gt 0.0864
_refine_ls_shift/su_max 0.000
_refine_ls_shift/su_mean 0.000
_refine_ls_structure_factor_coef Fsqd
_refine_ls_weighting_details 'calc w=1/[\s^2^(Fo^2^)+(0.0479P)^2^+0.2814P] where P=(Fo^2^+2Fc^2^)/3'
_refine_ls_weighting_scheme calc
_refine_ls_wR_factor_gt 0.1349
_refine_ls_wR_factor_ref 0.1667
_reflns_number_gt 1703
_reflns_number_total 3400
_reflns_threshold_expression I>2\s(I)
_cod_data_source_file gg3095.cif
_cod_data_source_block III
_cod_depositor_comments
;
The following automatic conversions were performed:
'_geom_torsion_publ_flag' value 'Y' changed to 'y' according to
'/home/saulius/struct/CIF-dictionaries/cif_core.dic' dictionary named
'cif_core.dic' version 2.4.1 from 2010-06-29 (4 times).

Automatic conversion script
Id: cif_fix_enum 1527 2010-12-29 10:47:43Z saulius 

The following automatic conversions were performed:

'_geom_torsion_publ_flag' value 'Y' changed to 'y' according to
/home/saulius/struct/CIF-dictionaries/cif_core.dic dictionary named
'cif_core.dic' version 2.4.1 from 2010-06-29 (4 times).

Automatic conversion script
Id: cif_fix_values 1715 2011-07-08 13:25:40Z adriana 
;
_cod_original_sg_symbol_H-M 'P 21/n'
_cod_database_code 2016045
_cod_database_fobs_code 2016045

loop_
_symmetry_equiv_pos_as_xyz
'x, y, z'
'-x+1/2, y+1/2, -z+1/2'
'-x, -y, -z'
'x-1/2, -y-1/2, z-1/2'

loop_
_atom_site_type_symbol
_atom_site_label
_atom_site_fract_x
_atom_site_fract_y
_atom_site_fract_z
_atom_site_U_iso_or_equiv
_atom_site_adp_type
_atom_site_calc_flag
_atom_site_refinement_flags
_atom_site_occupancy
N N1 0.3384(6) 0.72297(14) 0.1780(2) 0.0520(10) Uani d . 1
H H1N 0.335(7) 0.7169(15) 0.237(2) 0.062 Uiso d . 1
C C2 0.5888(7) 0.74241(16) 0.1711(3) 0.0488(11) Uani d . 1
H H2 0.7050 0.7160 0.2065 0.059 Uiso calc R 1
C C3 0.6256(6) 0.73852(16) 0.0735(3) 0.0525(11) Uani d . 1
H H3A 0.7722 0.7598 0.0667 0.063 Uiso calc R 1
H H3B 0.6519 0.6984 0.0592 0.063 Uiso calc R 1
C C4 0.4141(8) 0.76164(18) 0.0077(3) 0.0522(11) Uani d . 1
N N5 0.2173(6) 0.73136(15) -0.0129(2) 0.0550(9) Uani d . 1
C C6 0.0602(8) 0.6347(2) -0.0151(3) 0.0703(14) Uani d . 1
H H6 0.0248 0.6370 -0.0772 0.084 Uiso calc R 1
C C7 -0.0072(8) 0.5863(2) 0.0273(4) 0.0828(16) Uani d . 1
H H7 -0.0850 0.5559 -0.0061 0.099 Uiso calc R 1
C C8 0.0405(8) 0.5830(2) 0.1190(4) 0.0844(16) Uani d . 1
H H8 -0.0062 0.5504 0.1480 0.101 Uiso calc R 1
C C9 0.1575(7) 0.62790(19) 0.1682(3) 0.0671(13) Uani d . 1
H H9 0.1850 0.6258 0.2304 0.081 Uiso calc R 1
C C10 0.2349(7) 0.67606(17) 0.1267(3) 0.0511(11) Uani d . 1
C C11 0.1798(7) 0.68001(17) 0.0331(3) 0.0524(11) Uani d . 1
C C12 0.4250(8) 0.81744(19) -0.0376(3) 0.0536(11) Uani d . 1
C C13 0.2287(8) 0.8360(2) -0.1025(3) 0.0636(12) Uani d . 1
O O1 0.0290(6) 0.80266(13) -0.1275(2) 0.0757(9) Uani d . 1
H H1 0.0417 0.7730 -0.0976 0.114 Uiso calc R 1
C C14 0.2341(10) 0.8893(2) -0.1434(3) 0.0793(15) Uani d . 1
H H14 0.1038 0.9010 -0.1866 0.095 Uiso calc R 1
C C15 0.4313(10) 0.9249(2) -0.1201(3) 0.0840(16) Uani d . 1
H H15 0.4338 0.9609 -0.1473 0.101 Uiso calc R 1
C C16 0.6252(10) 0.9082(2) -0.0571(4) 0.0843(16) Uani d . 1
H H16 0.7591 0.9326 -0.0417 0.101 Uiso calc R 1
C C17 0.6203(8) 0.8553(2) -0.0169(3) 0.0713(14) Uani d . 1
H H17 0.7528 0.8444 0.0259 0.086 Uiso calc R 1
C C18 0.6308(7) 0.80232(17) 0.2108(3) 0.0469(10) Uani d . 1
C C19 0.4598(7) 0.84580(17) 0.1886(3) 0.0496(11) Uani d . 1
H H19 0.3119 0.8374 0.1520 0.060 Uiso calc R 1
C C20 0.5049(7) 0.90070(17) 0.2197(3) 0.0468(10) Uani d . 1
O O2 0.3493(5) 0.94661(12) 0.1998(2) 0.0656(8) Uani d . 1
C C24 0.1547(8) 0.94006(18) 0.1259(3) 0.0722(14) Uani d . 1
H H24A 0.0463 0.9100 0.1389 0.108 Uiso calc R 1
H H24B 0.2211 0.9301 0.0732 0.108 Uiso calc R 1
H H24C 0.0658 0.9757 0.1159 0.108 Uiso calc R 1
C C21 0.7246(7) 0.91336(18) 0.2767(3) 0.0528(11) Uani d . 1
O O3 0.7498(5) 0.96936(12) 0.3045(2) 0.0738(9) Uani d . 1
C C25 0.9687(8) 0.9844(2) 0.3635(3) 0.0964(18) Uani d . 1
H H25A 1.1080 0.9741 0.3366 0.145 Uiso calc R 1
H H25B 0.9751 0.9640 0.4191 0.145 Uiso calc R 1
H H25C 0.9705 1.0253 0.3746 0.145 Uiso calc R 1
C C22 0.8923(7) 0.87055(19) 0.2996(3) 0.0607(12) Uani d . 1
H H22 1.0380 0.8784 0.3378 0.073 Uiso calc R 1
C C23 0.8456(7) 0.81499(18) 0.2657(3) 0.0580(12) Uani d . 1
H H23 0.9623 0.7862 0.2806 0.070 Uiso calc R 1

loop_
_atom_site_aniso_label
_atom_site_aniso_U_11
_atom_site_aniso_U_22
_atom_site_aniso_U_33
_atom_site_aniso_U_12
_atom_site_aniso_U_13
_atom_site_aniso_U_23
N1 0.059(2) 0.049(2) 0.049(2) -0.0061(18) 0.013(2) -0.0009(19)
C2 0.045(2) 0.047(3) 0.053(3) 0.007(2) 0.006(2) -0.004(2)
C3 0.042(2) 0.046(3) 0.070(3) 0.001(2) 0.012(2) -0.011(2)
C4 0.057(3) 0.056(3) 0.047(3) 0.002(2) 0.019(2) -0.007(2)
N5 0.056(2) 0.061(2) 0.049(2) -0.0044(19) 0.0127(18) -0.0057(19)
C6 0.064(3) 0.069(3) 0.077(4) -0.005(3) 0.010(3) -0.029(3)
C7 0.062(3) 0.049(3) 0.133(5) -0.013(3) 0.005(4) -0.023(4)
C8 0.060(3) 0.054(3) 0.134(5) -0.007(3) -0.001(3) 0.011(4)
C9 0.060(3) 0.050(3) 0.087(4) 0.000(2) 0.002(3) 0.008(3)
C10 0.045(2) 0.035(3) 0.074(3) 0.001(2) 0.008(2) 0.001(2)
C11 0.044(2) 0.049(3) 0.066(3) 0.001(2) 0.014(2) -0.008(2)
C12 0.051(3) 0.071(3) 0.041(3) -0.004(2) 0.015(2) -0.003(2)
C13 0.066(3) 0.072(3) 0.054(3) -0.011(3) 0.015(3) -0.005(3)
O1 0.082(2) 0.080(2) 0.061(2) -0.0054(19) -0.0023(18) 0.0041(18)
C14 0.090(4) 0.082(4) 0.063(4) -0.005(3) 0.004(3) 0.015(3)
C15 0.097(4) 0.074(4) 0.083(4) -0.002(3) 0.021(3) 0.016(3)
C16 0.083(4) 0.072(4) 0.098(4) -0.020(3) 0.016(3) 0.018(3)
C17 0.066(3) 0.078(4) 0.069(3) -0.011(3) 0.012(3) 0.013(3)
C18 0.046(2) 0.052(3) 0.044(3) -0.001(2) 0.009(2) -0.001(2)
C19 0.045(2) 0.051(3) 0.052(3) 0.001(2) 0.005(2) -0.001(2)
C20 0.049(3) 0.040(3) 0.053(3) 0.006(2) 0.014(2) -0.002(2)
O2 0.068(2) 0.0488(18) 0.076(2) 0.0064(15) 0.0000(17) -0.0048(16)
C24 0.066(3) 0.066(3) 0.077(4) 0.011(2) -0.008(3) 0.008(3)
C21 0.052(3) 0.048(3) 0.059(3) -0.009(2) 0.013(2) -0.008(2)
O3 0.069(2) 0.057(2) 0.091(2) -0.0083(16) 0.0003(18) -0.0235(18)
C25 0.066(3) 0.085(4) 0.132(5) -0.008(3) 0.000(3) -0.048(4)
C22 0.047(3) 0.063(3) 0.069(3) -0.001(2) -0.002(2) -0.008(3)
C23 0.048(3) 0.055(3) 0.070(3) 0.003(2) 0.007(2) 0.001(2)

loop_
_atom_type_symbol
_atom_type_description
_atom_type_scat_dispersion_real
_atom_type_scat_dispersion_imag
_atom_type_scat_source
C C 0.0033 0.0016 'International Tables Vol C Tables 4.2.6.8 and 6.1.1.4'
H H 0.0000 0.0000 'International Tables Vol C Tables 4.2.6.8 and 6.1.1.4'
N N 0.0061 0.0033 'International Tables Vol C Tables 4.2.6.8 and 6.1.1.4'
O O 0.0106 0.0060 'International Tables Vol C Tables 4.2.6.8 and 6.1.1.4'

loop_
_geom_angle_atom_site_label_1
_geom_angle_atom_site_label_2
_geom_angle_atom_site_label_3
_geom_angle
C10 N1 C2 120.0(3)
N1 C2 C18 109.6(3)
N1 C2 C3 109.1(3)
C10 N1 H1N 111(2)
C2 N1 H1N 107(2)
C18 C2 C3 113.7(3)
C4 C3 C2 114.0(3)
N1 C2 H2 108.1
C18 C2 H2 108.1
C3 C2 H2 108.1
N5 C4 C12 117.6(4)
N5 C4 C3 120.0(4)
C12 C4 C3 122.3(4)
C4 N5 C11 121.8(4)
C4 C3 H3A 108.8
C2 C3 H3A 108.7
C4 C3 H3B 108.8
C2 C3 H3B 108.7
H3A C3 H3B 107.7
C7 C6 C11 121.1(5)
C6 C7 C8 119.8(5)
C7 C6 H6 119.5
C6 C7 H7 120.1
C7 C8 C9 119.9(5)
C7 C8 H8 120.0
C9 C8 H8 120.0
C8 C9 C10 121.2(5)
C8 C7 H7 120.1
C8 C9 H9 119.5
C10 C9 H9 119.5
C9 C10 N1 120.2(4)
C9 C10 C11 118.6(4)
N1 C10 C11 120.7(4)
C11 C6 H6 119.5
C6 C11 C10 119.2(4)
C6 C11 N5 118.4(4)
C10 C11 N5 121.9(4)
C17 C12 C13 116.6(4)
C17 C12 C4 122.8(4)
C13 C12 C4 120.5(4)
C13 O1 H1 109.5
O1 C13 C14 117.5(5)
O1 C13 C12 121.6(4)
C13 C14 H14 120.0
C15 C14 H14 120.0
C14 C13 C12 120.9(4)
C15 C14 C13 119.8(5)
C14 C15 C16 120.7(5)
C14 C15 H15 119.7
C16 C15 H15 119.7
C12 C17 H17 118.8
C16 C17 H17 118.8
C15 C16 H16 120.3
C17 C16 H16 120.3
C17 C16 C15 119.4(5)
C16 C17 C12 122.5(5)
C23 C18 C19 118.9(4)
C23 C18 C2 120.0(4)
C19 C18 C2 121.0(4)
C20 C19 C18 121.0(4)
C19 C20 O2 125.0(4)
C19 C20 C21 119.9(4)
O2 C20 C21 115.1(4)
C20 O2 C24 117.2(3)
O2 C24 H24A 109.5
O2 C24 H24B 109.5
O2 C24 H24C 109.5
H24A C24 H24B 109.5
H24A C24 H24C 109.5
H24B C24 H24C 109.5
O3 C21 C22 125.6(4)
O3 C21 C20 115.1(4)
O3 C25 H25A 109.5
O3 C25 H25B 109.5
O3 C25 H25C 109.5
H25A C25 H25B 109.5
H25A C25 H25C 109.5
H25B C25 H25C 109.5
C22 C21 C20 119.4(4)
C21 O3 C25 117.4(3)
C21 C22 C23 120.0(4)
C18 C23 C22 120.8(4)
C18 C19 H19 119.5
C20 C19 H19 119.5
C21 C22 H22 120.0
C23 C22 H22 120.0
C18 C23 H23 119.6
C22 C23 H23 119.6

loop_
_geom_bond_atom_site_label_1
_geom_bond_atom_site_label_2
_geom_bond_distance
N1 C10 1.401(5)
N1 C2 1.477(5)
N1 H1N 0.91(3)
C2 C18 1.514(5)
C2 C3 1.526(5)
C2 H2 0.9800
C3 C4 1.505(5)
C3 H3A 0.9700
C3 H3B 0.9700
C4 N5 1.290(4)
C4 C12 1.468(5)
N5 C11 1.410(5)
C6 C7 1.372(6)
C6 H6 0.9300
C6 C11 1.382(5)
C7 C8 1.372(7)
C7 H7 0.9300
C8 C9 1.376(6)
C8 H8 0.9300
C9 C10 1.381(5)
C9 H9 0.9300
C10 C11 1.402(5)
C12 C17 1.387(5)
C12 C13 1.406(5)
C13 O1 1.350(5)
O1 H1 0.8200
C13 C14 1.383(6)
C14 C15 1.366(6)
C14 H14 0.9300
C15 C16 1.368(6)
C15 H15 0.9300
C16 C17 1.369(6)
C16 H16 0.9300
C17 H17 0.9300
C18 C23 1.365(5)
C18 C19 1.385(5)
C19 C20 1.363(5)
C19 H19 0.9300
C20 O2 1.370(4)
C20 C21 1.400(5)
O2 C24 1.427(4)
C24 H24A 0.9600
C24 H24B 0.9600
C24 H24C 0.9600
C21 O3 1.363(4)
C21 C22 1.363(5)
O3 C25 1.425(5)
C25 H25A 0.9600
C25 H25B 0.9600
C25 H25C 0.9600
C22 C23 1.393(5)
C22 H22 0.9300
C23 H23 0.9300

loop_
_geom_hbond_atom_site_label_D
_geom_hbond_atom_site_label_H
_geom_hbond_atom_site_label_A
_geom_hbond_site_symmetry_A
_geom_hbond_distance_DH
_geom_hbond_distance_HA
_geom_hbond_distance_DA
_geom_hbond_angle_DHA
O1 H1 N5 . 0.82 1.76 2.494(5) 148
N1 H1N O1 4_676 0.91(3) 2.20(3) 3.017(4) 150(3)
C8 H8 O3 2_545 0.93 2.48 3.385(6) 163
C15 H15 O2 3_675 0.93 2.64 3.501(5) 154

loop_
_geom_torsion_atom_site_label_1
_geom_torsion_atom_site_label_2
_geom_torsion_atom_site_label_3
_geom_torsion_atom_site_label_4
_geom_torsion
_geom_torsion_publ_flag
C10 N1 C2 C18 163.9(3) ?
C10 N1 C2 C3 38.8(5) y
N1 C2 C3 C4 44.7(4) y
C18 C2 C3 C4 -78.0(4) ?
C2 C3 C4 N5 -76.8(5) y
C2 C3 C4 C12 105.4(4) ?
C12 C4 N5 C11 -173.7(3) ?
C3 C4 N5 C11 8.4(6) y
C11 C6 C7 C8 1.1(7) ?
C6 C7 C8 C9 -0.6(8) ?
C7 C8 C9 C10 -1.8(7) ?
C8 C9 C10 N1 175.6(4) ?
C8 C9 C10 C11 3.5(6) ?
C2 N1 C10 C9 121.5(4) ?
C2 N1 C10 C11 -66.6(5) ?
C7 C6 C11 C10 0.6(6) ?
C7 C6 C11 N5 -172.3(4) ?
C9 C10 C11 C6 -2.9(6) ?
N1 C10 C11 C6 -174.9(3) ?
C9 C10 C11 N5 169.7(3) ?
N1 C10 C11 N5 -2.3(6) ?
C4 N5 C11 C6 -143.5(4) ?
C4 N5 C11 C10 43.8(5) ?
N5 C4 C12 C17 175.8(4) ?
C3 C4 C12 C17 -6.3(6) ?
N5 C4 C12 C13 -1.5(6) yes
C3 C4 C12 C13 176.4(4) ?
C17 C12 C13 O1 -179.8(4) ?
C4 C12 C13 O1 -2.3(6) ?
C17 C12 C13 C14 0.4(6) ?
C4 C12 C13 C14 177.9(4) ?
O1 C13 C14 C15 179.6(4) ?
C12 C13 C14 C15 -0.6(7) ?
C13 C14 C15 C16 0.5(8) ?
C14 C15 C16 C17 -0.2(8) ?
C15 C16 C17 C12 0.1(8) ?
C13 C12 C17 C16 -0.2(7) ?
C4 C12 C17 C16 -177.6(4) ?
N1 C2 C18 C23 136.1(4) yes
C3 C2 C18 C23 -101.5(4) ?
N1 C2 C18 C19 -47.4(5) ?
C3 C2 C18 C19 75.0(5) ?
C23 C18 C19 C20 0.9(6) ?
C2 C18 C19 C20 -175.6(3) ?
C18 C19 C20 O2 178.5(4) ?
C18 C19 C20 C21 -1.5(6) ?
C19 C20 O2 C24 -15.3(6) ?
C21 C20 O2 C24 164.7(4) ?
C19 C20 C21 O3 -179.3(3) ?
O2 C20 C21 O3 0.7(5) ?
C19 C20 C21 C22 0.7(6) ?
O2 C20 C21 C22 -179.3(4) ?
C22 C21 O3 C25 -0.8(6) ?
C20 C21 O3 C25 179.2(4) ?
O3 C21 C22 C23 -179.3(4) ?
C20 C21 C22 C23 0.7(6) ?
C19 C18 C23 C22 0.5(6) ?
C2 C18 C23 C22 177.1(4) ?
C21 C22 C23 C18 -1.3(7) ?

loop_
_cod_related_entry_id
_cod_related_entry_database
_cod_related_entry_code
1 ChemSpider 21133160
